data_4512626
loop_
_publ_author_name
'Tsang, Min Ying'
'Di Salvo, Florencia'
'Teixidor, Francesc'
'Vi\~nas, Clara'
'Planas, Jos\'e Giner'
'Choquesillo-Lazarte, Duane'
'Vanthuyne, Nicolas'

_publ_section_title
;
 Is Molecular Chirality Connected to Supramolecular Chirality? The
 Particular Case of Chiral 2-Pyridyl Alcohols
;
_journal_issue 2
_journal_name_full 'Crystal Growth &amp; Design'
_journal_page_first 935
_journal_paper_doi 10.1021/cg501748x
_journal_volume 15
_journal_year 2015
_chemical_absolute_configuration ad
_chemical_formula_moiety 'C8 H17 B10 N O'
_chemical_formula_sum 'C8 H17 B10 N O'
_chemical_formula_weight 251.32
_chemical_name_systematic
;
 ?
;
_space_group_crystal_system monoclinic
_space_group_IT_number 4
_space_group_name_Hall 'P 2yb'
_space_group_name_H-M_alt 'P 1 21 1'
_symmetry_space_group_name_Hall 'P 2yb'
_symmetry_space_group_name_H-M 'P 1 21 1'
_atom_sites_solution_hydrogens geom
_audit_creation_date 2014-07-18
_audit_creation_method
;
Olex2 1.2
(compiled 2014.06.27 svn.r2953 for OlexSys, GUI svn.r4855)
;
_cell_angle_alpha 90
_cell_angle_beta 104.8340(11)
_cell_angle_gamma 90
_cell_formula_units_Z 2
_cell_length_a 10.3264(5)
_cell_length_b 6.7084(3)
_cell_length_c 10.3786(5)
_cell_measurement_reflns_used 9802
_cell_measurement_temperature 100(2)
_cell_measurement_theta_max 66.737
_cell_measurement_theta_min 4.407
_cell_volume 695.00(6)
_computing_cell_refinement 'Bruker Apex2, 2014'
_computing_data_collection 'Bruker Apex2, 2014'
_computing_data_reduction 'SAINT v8.34A (Bruker, 2013)'
_computing_molecular_graphics 'Olex2 (Dolomanov et al., 2009)'
_computing_publication_material 'Olex2 (Dolomanov et al., 2009)'
_computing_structure_refinement 'XL (Sheldrick, 2008)'
_diffrn_ambient_temperature 100.0
_diffrn_measured_fraction_theta_full 0.968
_diffrn_measured_fraction_theta_max 0.995
_diffrn_measurement_device_type 'Bruker D8 Venture'
_diffrn_measurement_method '\f and \w scans'
_diffrn_radiation_monochromator multilayer
_diffrn_radiation_type CuK\a
_diffrn_radiation_wavelength 1.54178
_diffrn_reflns_av_R_equivalents 0.0262
_diffrn_reflns_av_unetI/netI 0.0252
_diffrn_reflns_Laue_measured_fraction_full 0.968
_diffrn_reflns_Laue_measured_fraction_max 0.995
_diffrn_reflns_limit_h_max 12
_diffrn_reflns_limit_h_min -12
_diffrn_reflns_limit_k_max 7
_diffrn_reflns_limit_k_min -7
_diffrn_reflns_limit_l_max 12
_diffrn_reflns_limit_l_min -12
_diffrn_reflns_number 9805
_diffrn_reflns_point_group_measured_fraction_full 0.962
_diffrn_reflns_point_group_measured_fraction_max 0.990
_diffrn_reflns_theta_full 67.679
_diffrn_reflns_theta_max 66.733
_diffrn_reflns_theta_min 4.407
_diffrn_source 'high brilliance microfocus sealed tube'
_diffrn_standards_number 0
_exptl_absorpt_coefficient_mu 0.467
_exptl_absorpt_correction_T_max 0.7528
_exptl_absorpt_correction_T_min 0.5934
_exptl_absorpt_correction_type multi-scan
_exptl_absorpt_process_details
;
SADABS-2012/1 (Bruker,2012) was used for absorption correction.
wR2(int) was 0.1486 before and 0.0478 after correction.
The Ratio of minimum to maximum transmission is 0.7883.
The \l/2 correction factor is 0.0000.
;
_exptl_crystal_colour colourless
_exptl_crystal_density_diffrn 1.201
_exptl_crystal_description block
_exptl_crystal_F_000 260
_exptl_crystal_size_max 0.12
_exptl_crystal_size_mid 0.1
_exptl_crystal_size_min 0.06
_refine_diff_density_max 0.220
_refine_diff_density_min -0.291
_refine_diff_density_rms 0.061
_refine_ls_abs_structure_details
;
 Flack x determined using 1086 quotients [(I+)-(I-)]/[(I+)+(I-)]
 (Parsons, Flack and Wagner, Acta Cryst. B69 (2013) 249-259).
;
_refine_ls_abs_structure_Flack 0.08(4)
_refine_ls_extinction_method none
_refine_ls_goodness_of_fit_ref 1.145
_refine_ls_hydrogen_treatment constr
_refine_ls_matrix_type full
_refine_ls_number_parameters 182
_refine_ls_number_reflns 2421
_refine_ls_number_restraints 1
_refine_ls_restrained_S_all 1.145
_refine_ls_R_factor_all 0.0354
_refine_ls_R_factor_gt 0.0354
_refine_ls_shift/su_max 0.000
_refine_ls_shift/su_mean 0.000
_refine_ls_structure_factor_coef Fsqd
_refine_ls_weighting_details 'w=1/[\s^2^(Fo^2^)+(0.0795P)^2^+0.0558P] where P=(Fo^2^+2Fc^2^)/3'
_refine_ls_weighting_scheme calc
_refine_ls_wR_factor_gt 0.1059
_refine_ls_wR_factor_ref 0.1060
_reflns_Friedel_coverage 0.818
_reflns_Friedel_fraction_full 0.954
_reflns_Friedel_fraction_max 0.984
_reflns_number_gt 2413
_reflns_number_total 2421
_reflns_threshold_expression 'I > 2\s(I)'
_cod_data_source_file cg501748x_si_002.cif
_cod_data_source_block R-2a
_cod_depositor_comments 'Adding full bibliography for 4512623--4512632.cif.'
_cod_database_code 4512626
_shelxl_version_number 2014-3
_shelx_space_group_comment
;
The symmetry employed for this shelxl refinement is uniquely defined
by the following loop, which should always be used as a source of
symmetry information in preference to the above space-group names.
They are only intended as comments.
;
_shelx_estimated_absorpt_t_max 0.973
_shelx_estimated_absorpt_t_min 0.946
_olex2_refinement_description
;
1. Fixed Uiso
 At 1.2 times of:
  All B(H) groups, All C(H) groups
 At 1.5 times of:
  All O(H) groups
2.a Ternary CH refined with riding coordinates:
 C13(H13)
2.b Aromatic/amide H refined with riding coordinates:
 C19(H19), C18(H18), C17(H17), C16(H16)
2.c Idealised tetrahedral OH refined as rotating group:
 O14(H14)
2.d Boron cage BH refined with riding coordinates:
 C7(H7), B5(H5), B12(H12), B4(H4), B3(H3), B9(H9), B8(H8), B6(H6), B2(H2),
 B11(H11), B10(H10)
;

loop_
_space_group_symop_operation_xyz
'x, y, z'
'-x, y+1/2, -z'

loop_
_atom_site_label
_atom_site_type_symbol
_atom_site_fract_x
_atom_site_fract_y
_atom_site_fract_z
_atom_site_U_iso_or_equiv
_atom_site_adp_type
_atom_site_occupancy
_atom_site_site_symmetry_order
_atom_site_calc_flag
_atom_site_refinement_flags_posn
O14 O 0.96357(13) 0.4948(2) 0.49214(13) 0.0227(3) Uani 1 1 d .
H14 H 0.9253 0.5867 0.5232 0.034 Uiso 1 1 calc GR
N20 N 1.16957(17) 0.2994(3) 0.41300(16) 0.0217(4) Uani 1 1 d .
C13 C 0.99977(19) 0.5641(3) 0.37781(18) 0.0195(4) Uani 1 1 d .
H13 H 1.0034 0.7129 0.3825 0.023 Uiso 1 1 calc R
C15 C 1.13905(19) 0.4898(3) 0.37888(17) 0.0209(4) Uani 1 1 d .
C1 C 0.89280(18) 0.5059(3) 0.24872(17) 0.0174(4) Uani 1 1 d .
C19 C 1.2922(2) 0.2349(4) 0.4135(2) 0.0272(5) Uani 1 1 d .
H19 H 1.3144 0.1006 0.4387 0.033 Uiso 1 1 calc R
C18 C 1.3888(2) 0.3524(4) 0.3796(2) 0.0329(5) Uani 1 1 d .
H18 H 1.4743 0.2997 0.3800 0.040 Uiso 1 1 calc R
C7 C 0.6900(2) 0.2737(4) 0.1198(2) 0.0267(5) Uani 1 1 d .
H7 H 0.6258 0.1394 0.1209 0.032 Uiso 1 1 calc R
C17 C 1.3568(2) 0.5488(4) 0.3451(2) 0.0327(6) Uani 1 1 d .
H17 H 1.4205 0.6343 0.3216 0.039 Uiso 1 1 calc R
C16 C 1.2305(2) 0.6194(3) 0.34533(19) 0.0265(5) Uani 1 1 d .
H16 H 1.2068 0.7542 0.3229 0.032 Uiso 1 1 calc R
B5 B 0.8787(2) 0.6638(3) 0.1156(2) 0.0189(5) Uani 1 1 d .
H5 H 0.9444 0.7967 0.1160 0.023 Uiso 1 1 calc R
B12 B 0.6615(2) 0.4170(4) -0.0235(2) 0.0220(5) Uani 1 1 d .
H12 H 0.5819 0.3841 -0.1167 0.026 Uiso 1 1 calc R
B4 B 0.9405(2) 0.4172(3) 0.1125(2) 0.0193(4) Uani 1 1 d .
H4 H 1.0465 0.3870 0.1098 0.023 Uiso 1 1 calc R
B3 B 0.8566(2) 0.2636(3) 0.2042(2) 0.0204(5) Uani 1 1 d .
H3 H 0.9064 0.1315 0.2621 0.025 Uiso 1 1 calc R
B9 B 0.8203(2) 0.5130(4) -0.0280(2) 0.0211(5) Uani 1 1 d .
H9 H 0.8462 0.5452 -0.1243 0.025 Uiso 1 1 calc R
B8 B 0.8061(2) 0.2692(3) 0.0300(2) 0.0209(5) Uani 1 1 d .
H8 H 0.8220 0.1361 -0.0293 0.025 Uiso 1 1 calc R
B6 B 0.7553(2) 0.6616(4) 0.2081(2) 0.0204(5) Uani 1 1 d .
H6 H 0.7397 0.7927 0.2692 0.024 Uiso 1 1 calc R
B2 B 0.7416(2) 0.4141(4) 0.2623(2) 0.0207(5) Uani 1 1 d .
H2 H 0.7157 0.3809 0.3585 0.025 Uiso 1 1 calc R
B11 B 0.6219(2) 0.5092(4) 0.1223(2) 0.0234(5) Uani 1 1 d .
H11 H 0.5158 0.5376 0.1253 0.028 Uiso 1 1 calc R
B10 B 0.7055(2) 0.6647(4) 0.0307(2) 0.0227(5) Uani 1 1 d .
H10 H 0.6557 0.7975 -0.0265 0.027 Uiso 1 1 calc R

loop_
_atom_site_aniso_label
_atom_site_aniso_U_11
_atom_site_aniso_U_22
_atom_site_aniso_U_33
_atom_site_aniso_U_23
_atom_site_aniso_U_13
_atom_site_aniso_U_12
O14 0.0329(8) 0.0210(7) 0.0161(6) 0.0006(6) 0.0096(6) 0.0036(6)
N20 0.0246(9) 0.0224(9) 0.0187(8) 0.0004(7) 0.0065(7) -0.0012(7)
C13 0.0281(10) 0.0163(10) 0.0138(9) -0.0014(6) 0.0050(8) -0.0023(7)
C15 0.0259(10) 0.0230(10) 0.0124(8) -0.0006(8) 0.0025(7) -0.0034(8)
C1 0.0223(9) 0.0146(9) 0.0157(8) -0.0003(8) 0.0058(7) -0.0004(7)
C19 0.0264(10) 0.0309(12) 0.0249(10) 0.0029(9) 0.0076(8) 0.0039(8)
C18 0.0236(11) 0.0475(15) 0.0283(11) 0.0021(10) 0.0075(9) -0.0003(9)
C7 0.0289(11) 0.0282(12) 0.0223(10) -0.0040(8) 0.0052(8) -0.0013(9)
C17 0.0279(11) 0.0456(14) 0.0248(11) 0.0037(9) 0.0070(9) -0.0120(10)
C16 0.0302(11) 0.0273(12) 0.0208(10) 0.0029(8) 0.0045(8) -0.0066(9)
B5 0.0234(10) 0.0172(11) 0.0160(10) 0.0012(8) 0.0051(8) 0.0004(8)
B12 0.0230(11) 0.0214(11) 0.0200(10) -0.0004(9) 0.0029(8) -0.0003(9)
B4 0.0239(10) 0.0177(10) 0.0171(9) -0.0027(8) 0.0064(8) 0.0003(9)
B3 0.0268(11) 0.0158(10) 0.0187(10) -0.0021(8) 0.0059(9) -0.0021(9)
B9 0.0257(10) 0.0197(11) 0.0171(10) 0.0002(9) 0.0042(8) -0.0001(9)
B8 0.0231(10) 0.0163(10) 0.0223(11) 0.0023(9) 0.0038(9) 0.0000(9)
B6 0.0223(11) 0.0185(11) 0.0215(11) -0.0019(8) 0.0077(8) 0.0016(8)
B2 0.0240(10) 0.0195(11) 0.0198(10) -0.0017(9) 0.0080(8) -0.0041(9)
B11 0.0238(11) 0.0207(11) 0.0250(11) -0.0032(10) 0.0051(9) -0.0002(9)
B10 0.0256(11) 0.0197(11) 0.0205(10) -0.0001(9) 0.0018(8) 0.0015(9)

loop_
_atom_type_symbol
_atom_type_description
_atom_type_scat_dispersion_real
_atom_type_scat_dispersion_imag
_atom_type_scat_source
C C 0.0181 0.0091 'International Tables Vol C Tables 4.2.6.8 and 6.1.1.4'
H H 0.0000 0.0000 'International Tables Vol C Tables 4.2.6.8 and 6.1.1.4'
B B 0.0090 0.0039 'International Tables Vol C Tables 4.2.6.8 and 6.1.1.4'
N N 0.0311 0.0180 'International Tables Vol C Tables 4.2.6.8 and 6.1.1.4'
O O 0.0492 0.0322 'International Tables Vol C Tables 4.2.6.8 and 6.1.1.4'

loop_
_geom_angle_atom_site_label_1
_geom_angle_atom_site_label_2
_geom_angle_atom_site_label_3
_geom_angle
C19 N20 C15 117.87(18)
O14 C13 C15 109.88(15)
O14 C13 C1 111.09(16)
C15 C13 C1 112.77(15)
N20 C15 C13 118.17(17)
N20 C15 C16 122.15(19)
C16 C15 C13 119.68(19)
C13 C1 B5 115.74(16)
C13 C1 B4 120.44(15)
C13 C1 B3 122.15(15)
C13 C1 B6 114.69(15)
C13 C1 B2 118.71(14)
B5 C1 B4 62.27(12)
B5 C1 B6 62.28(13)
B5 C1 B2 113.28(14)
B4 C1 B6 113.56(14)
B3 C1 B5 113.72(14)
B3 C1 B4 62.36(12)
B3 C1 B6 113.65(14)
B3 C1 B2 62.59(13)
B2 C1 B4 113.69(15)
B2 C1 B6 61.87(12)
N20 C19 C18 123.9(2)
C17 C18 C19 117.9(2)
B12 C7 B11 61.72(13)
B3 C7 B12 112.73(16)
B3 C7 B11 112.66(16)
B8 C7 B12 61.73(12)
B8 C7 B3 61.55(12)
B8 C7 B2 112.03(16)
B8 C7 B11 111.78(16)
B2 C7 B12 112.43(17)
B2 C7 B3 62.25(12)
B2 C7 B11 61.64(13)
C18 C17 C16 119.1(2)
C17 C16 C15 119.0(2)
C1 B5 B4 58.91(12)
C1 B5 B9 105.37(15)
C1 B5 B6 59.10(11)
C1 B5 B10 105.55(14)
B4 B5 B6 108.22(15)
B4 B5 B10 108.34(15)
B9 B5 B4 60.00(12)
B9 B5 B6 108.21(15)
B9 B5 B10 60.28(12)
B10 B5 B6 60.00(12)
C7 B12 B9 105.64(15)
C7 B12 B8 58.18(12)
C7 B12 B11 59.15(13)
C7 B12 B10 105.90(15)
B9 B12 B11 108.21(16)
B9 B12 B10 60.37(13)
B8 B12 B9 59.81(13)
B8 B12 B11 106.84(15)
B8 B12 B10 107.45(15)
B10 B12 B11 60.03(13)
C1 B4 B5 58.82(11)
C1 B4 B3 58.45(11)
C1 B4 B9 105.25(15)
C1 B4 B8 103.97(14)
B3 B4 B5 107.69(14)
B3 B4 B9 108.43(15)
B9 B4 B5 59.95(13)
B8 B4 B5 107.14(15)
B8 B4 B3 59.67(12)
B8 B4 B9 60.09(12)
C1 B3 C7 102.83(15)
C1 B3 B4 59.19(12)
C1 B3 B8 104.27(15)
C1 B3 B2 59.05(12)
C7 B3 B4 105.48(15)
C7 B3 B8 58.59(12)
C7 B3 B2 58.84(12)
B4 B3 B2 108.24(16)
B8 B3 B4 59.32(12)
B8 B3 B2 106.89(15)
B5 B9 B4 60.05(12)
B5 B9 B10 60.02(13)
B12 B9 B5 107.58(15)
B12 B9 B4 107.67(15)
B12 B9 B10 59.87(13)
B4 B9 B10 108.17(15)
B8 B9 B5 106.39(14)
B8 B9 B12 59.70(13)
B8 B9 B4 59.03(12)
B8 B9 B10 106.97(16)
C7 B8 B12 60.09(12)
C7 B8 B4 107.81(15)
C7 B8 B3 59.87(12)
C7 B8 B9 107.67(16)
B12 B8 B9 60.49(13)
B4 B8 B12 109.80(17)
B4 B8 B3 61.01(12)
B4 B8 B9 60.88(13)
B3 B8 B12 110.01(16)
B3 B8 B9 110.14(16)
C1 B6 B5 58.62(11)
C1 B6 B2 58.84(12)
C1 B6 B11 105.08(16)
C1 B6 B10 105.18(15)
B2 B6 B5 107.80(15)
B2 B6 B10 108.31(15)
B11 B6 B5 107.88(15)
B11 B6 B2 60.05(14)
B11 B6 B10 60.18(12)
B10 B6 B5 59.99(12)
C1 B2 C7 102.36(14)
C1 B2 B3 58.36(11)
C1 B2 B6 59.29(12)
C1 B2 B11 105.22(15)
C7 B2 B3 58.91(12)
C7 B2 B6 105.85(15)
C7 B2 B11 59.54(13)
B6 B2 B3 108.06(14)
B11 B2 B3 108.24(15)
B11 B2 B6 59.80(13)
C7 B11 B12 59.13(12)
C7 B11 B6 105.57(15)
C7 B11 B2 58.82(12)
C7 B11 B10 105.83(15)
B12 B11 B10 59.96(13)
B6 B11 B12 108.12(15)
B6 B11 B2 60.15(13)
B6 B11 B10 60.37(13)
B2 B11 B12 108.01(16)
B2 B11 B10 108.53(15)
B5 B10 B9 59.71(12)
B5 B10 B6 60.01(12)
B12 B10 B5 107.24(15)
B12 B10 B9 59.76(13)
B12 B10 B6 107.43(16)
B12 B10 B11 60.01(13)
B6 B10 B9 107.76(15)
B11 B10 B5 107.31(15)
B11 B10 B9 107.72(16)
B11 B10 B6 59.45(12)

loop_
_geom_bond_atom_site_label_1
_geom_bond_atom_site_label_2
_geom_bond_distance
O14 C13 1.411(2)
N20 C15 1.342(3)
N20 C19 1.337(3)
C13 C15 1.519(3)
C13 C1 1.552(2)
C15 C16 1.392(3)
C1 B5 1.717(3)
C1 B4 1.718(3)
C1 B3 1.705(3)
C1 B6 1.725(3)
C1 B2 1.717(3)
C19 C18 1.386(3)
C18 C17 1.383(4)
C7 B12 1.732(3)
C7 B3 1.720(3)
C7 B8 1.698(3)
C7 B2 1.719(3)
C7 B11 1.732(3)
C17 C16 1.389(3)
B5 B4 1.776(3)
B5 B9 1.774(3)
B5 B6 1.780(3)
B5 B10 1.780(3)
B12 B9 1.774(3)
B12 B8 1.760(3)
B12 B11 1.777(3)
B12 B10 1.776(3)
B4 B3 1.772(3)
B4 B9 1.775(3)
B4 B8 1.743(3)
B3 B8 1.749(3)
B3 B2 1.778(3)
B9 B8 1.762(3)
B9 B10 1.785(3)
B6 B2 1.770(3)
B6 B11 1.764(3)
B6 B10 1.780(3)
B2 B11 1.768(3)
B11 B10 1.777(3)

loop_
_geom_hbond_atom_site_label_D
_geom_hbond_atom_site_label_H
_geom_hbond_atom_site_label_A
_geom_hbond_distance_DH
_geom_hbond_distance_HA
_geom_hbond_distance_DA
_geom_hbond_angle_DHA
_geom_hbond_site_symmetry_A
O14 H14 N20 0.84 1.94 2.780(2) 177.3 2_756
